data_7155537
loop_
_publ_author_name
'Wang, Jun-Jie'
'Lin, Hao-Sheng'
'Niu, Chuang'
'Wang, Guan-Wu'

_publ_section_title
;
 The cyclopropanation of [60]fullerobenzofurans via electrosynthesis.
;
_journal_issue 15
_journal_name_full 'Organic &amp; biomolecular chemistry'
_journal_page_first 3248
_journal_page_last 3254
_journal_paper_doi 10.1039/c7ob00463j
_journal_volume 15
_journal_year 2017
_chemical_formula_sum 'C77 H19 Cl9 O6'
_chemical_formula_weight 1358.97
_chemical_name_systematic
;
 ?
;
_space_group_crystal_system monoclinic
_space_group_IT_number 14
_space_group_name_Hall '-P 2yn'
_space_group_name_H-M_alt 'P 1 21/n 1'
_symmetry_space_group_name_Hall '-P 2yn'
_symmetry_space_group_name_H-M 'P 1 21/n 1'
_atom_sites_solution_hydrogens geom
_audit_creation_method SHELXL-2013
_audit_update_record
;
2017-02-24 deposited with the CCDC.
2017-03-16 downloaded from the CCDC.
;
_cell_angle_alpha 90
_cell_angle_beta 104.108(3)
_cell_angle_gamma 90
_cell_formula_units_Z 4
_cell_length_a 21.0174(6)
_cell_length_b 9.9144(2)
_cell_length_c 26.3443(8)
_cell_measurement_reflns_used 4622
_cell_measurement_temperature 289(2)
_cell_measurement_theta_max 69.3830
_cell_measurement_theta_min 4.3370
_cell_volume 5323.9(3)
_computing_cell_refinement 'CrysAlisPro (Agilent Technologies)'
_computing_data_collection 'CrysAlisPro (Agilent Technologies)'
_computing_data_reduction 'CrysAlisPro (Agilent Technologies)'
_computing_molecular_graphics 'Ortep-3 (L. J. Farrugia, 2001)'
_computing_publication_material SHELXL-2013
_computing_structure_refinement 'SHELXL-2013 (Sheldrick, 2013)'
_computing_structure_solution 'SHELXS-97 (Sheldrick, 1997)'
_diffrn_ambient_temperature 289(2)
_diffrn_detector_area_resol_mean 15.9149
_diffrn_measured_fraction_theta_full 0.989
_diffrn_measured_fraction_theta_max 0.968
_diffrn_measurement_device_type 'Gemini S Ultra, Agilent Technologies'
_diffrn_measurement_method '\w scans'
_diffrn_radiation_type CuK\a
_diffrn_radiation_wavelength 1.54184
_diffrn_reflns_av_R_equivalents 0.0298
_diffrn_reflns_av_unetI/netI 0.0511
_diffrn_reflns_Laue_measured_fraction_full 0.989
_diffrn_reflns_Laue_measured_fraction_max 0.968
_diffrn_reflns_limit_h_max 25
_diffrn_reflns_limit_h_min -24
_diffrn_reflns_limit_k_max 11
_diffrn_reflns_limit_k_min -3
_diffrn_reflns_limit_l_max 30
_diffrn_reflns_limit_l_min -32
_diffrn_reflns_number 19282
_diffrn_reflns_point_group_measured_fraction_full 0.989
_diffrn_reflns_point_group_measured_fraction_max 0.968
_diffrn_reflns_theta_full 67.684
_diffrn_reflns_theta_max 69.964
_diffrn_reflns_theta_min 4.338
_diffrn_source 'Enhance Ultra (Cu) X-ray Source'
_exptl_absorpt_coefficient_mu 4.878
_exptl_absorpt_correction_T_max 1.00000
_exptl_absorpt_correction_T_min 0.89652
_exptl_absorpt_correction_type multi-scan
_exptl_absorpt_process_details
;
CrysAlisPro, Agilent Technologies,
Version 1.171.37.35 (release 13-08-2014 CrysAlis171 .NET)
(compiled Aug 13 2014,18:06:01)
Empirical absorption correction using spherical harmonics,
 implemented in SCALE3 ABSPACK scaling algorithm.
;
_exptl_crystal_colour black
_exptl_crystal_density_diffrn 1.695
_exptl_crystal_description block
_exptl_crystal_F_000 2728
_exptl_crystal_size_max 0.350
_exptl_crystal_size_mid 0.320
_exptl_crystal_size_min 0.210
_refine_diff_density_max 1.189
_refine_diff_density_min -0.749
_refine_diff_density_rms 0.087
_refine_ls_extinction_method none
_refine_ls_goodness_of_fit_ref 1.093
_refine_ls_hydrogen_treatment constr
_refine_ls_matrix_type full
_refine_ls_number_parameters 852
_refine_ls_number_reflns 9762
_refine_ls_number_restraints 18
_refine_ls_restrained_S_all 1.115
_refine_ls_R_factor_all 0.1249
_refine_ls_R_factor_gt 0.0977
_refine_ls_shift/su_max 0.001
_refine_ls_shift/su_mean 0.000
_refine_ls_structure_factor_coef Fsqd
_refine_ls_weighting_details 'w=1/[\s^2^(Fo^2^)+(0.0655P)^2^+16.0998P] where P=(Fo^2^+2Fc^2^)/3'
_refine_ls_weighting_scheme calc
_refine_ls_wR_factor_gt 0.2206
_refine_ls_wR_factor_ref 0.2410
_reflns_Friedel_coverage 0.000
_reflns_number_gt 6850
_reflns_number_total 9762
_reflns_threshold_expression 'I > 2\s(I)'
_cod_data_source_file c7ob00463j2.cif
_cod_data_source_block shelxl
_cod_depositor_comments 'Adding full bibliography for 7155537.cif.'
_cod_database_code 7155537
_shelx_space_group_comment
;
The symmetry employed for this shelxl refinement is uniquely defined
by the following loop, which should always be used as a source of
symmetry information in preference to the above space-group names.
They are only intended as comments.
;
_shelx_estimated_absorpt_t_min 0.280
_shelx_estimated_absorpt_t_max 0.427
_shelxl_version_number 2013-4

loop_
_space_group_symop_operation_xyz
'x, y, z'
'-x+1/2, y+1/2, -z+1/2'
'-x, -y, -z'
'x-1/2, -y-1/2, z-1/2'

loop_
_atom_site_label
_atom_site_type_symbol
_atom_site_fract_x
_atom_site_fract_y
_atom_site_fract_z
_atom_site_U_iso_or_equiv
_atom_site_adp_type
_atom_site_occupancy
_atom_site_site_symmetry_order
_atom_site_calc_flag
_atom_site_refinement_flags_posn
_atom_site_refinement_flags_adp
_atom_site_refinement_flags_occupancy
_atom_site_disorder_assembly
_atom_site_disorder_group
Cl4 Cl 0.73636(13) 0.2197(3) 0.65014(10) 0.1327(10) Uani 1 1 d . . . . .
Cl5 Cl 0.66234(13) 0.1052(4) 0.71739(11) 0.1423(11) Uani 1 1 d . . . . .
Cl6 Cl 0.71061(19) -0.0602(3) 0.64688(11) 0.1524(12) Uani 1 1 d . . . . .
O4 O 0.52989(18) 0.4851(4) 0.58251(14) 0.0530(9) Uani 1 1 d . . . . .
O1 O 0.16772(17) 0.3456(4) 0.50075(13) 0.0513(9) Uani 1 1 d . . . . .
O2 O 0.0247(2) 0.7000(4) 0.53322(18) 0.0709(12) Uani 1 1 d . . . . .
C16 C 0.3251(2) 0.3374(4) 0.62041(18) 0.0363(10) Uani 1 1 d . . . . .
C2 C 0.4367(2) 0.2939(4) 0.62520(17) 0.0347(9) Uani 1 1 d . . . . .
C14 C 0.2812(2) 0.2643(5) 0.52857(18) 0.0391(10) Uani 1 1 d . . . . .
C42 C 0.4656(2) -0.1327(5) 0.71208(19) 0.0457(11) Uani 1 1 d . . . . .
C43 C 0.4949(2) -0.0341(5) 0.68749(19) 0.0411(10) Uani 1 1 d . . . . .
C31 C 0.2167(2) 0.1403(5) 0.67224(19) 0.0419(11) Uani 1 1 d . . . . .
C34 C 0.3897(2) 0.2511(5) 0.70310(17) 0.0372(10) Uani 1 1 d . . . . .
C56 C 0.2031(2) -0.1043(5) 0.6723(2) 0.0464(12) Uani 1 1 d . . . . .
C33 C 0.3292(2) 0.2129(5) 0.71594(17) 0.0398(10) Uani 1 1 d . . . . .
C32 C 0.2697(2) 0.2395(5) 0.68103(18) 0.0390(10) Uani 1 1 d . . . . .
C15 C 0.3317(2) 0.3159(4) 0.56654(17) 0.0353(9) Uani 1 1 d . . . . .
C3 C 0.3987(2) 0.2797(4) 0.57010(17) 0.0360(10) Uani 1 1 d . . . . .
C6 C 0.4942(2) 0.0708(5) 0.60754(19) 0.0397(10) Uani 1 1 d . . . . .
C55 C 0.1710(2) -0.0984(5) 0.6198(2) 0.0480(12) Uani 1 1 d . . . . .
C7 C 0.5019(2) -0.0560(5) 0.6346(2) 0.0432(11) Uani 1 1 d . . . . .
C13 C 0.2953(2) 0.1631(5) 0.49460(17) 0.0398(10) Uani 1 1 d . . . . .
C17 C 0.2663(2) 0.3060(4) 0.63246(18) 0.0378(10) Uani 1 1 d . . . . .
O6 O 0.5966(2) 0.4449(6) 0.69047(18) 0.0962(18) Uani 1 1 d . . . . .
C29 C 0.1601(2) 0.0298(5) 0.5927(2) 0.0446(11) Uani 1 1 d . . . . .
C10 C 0.4363(2) -0.0474(5) 0.52822(19) 0.0450(12) Uani 1 1 d . . . . .
C60 C 0.3865(2) 0.3153(4) 0.65592(17) 0.0353(9) Uani 1 1 d . . . . .
C54 C 0.1849(2) -0.1984(5) 0.5840(2) 0.0478(12) Uani 1 1 d . . . . .
C12 C 0.3596(2) 0.1230(5) 0.49800(17) 0.0405(10) Uani 1 1 d . . . . .
C28 C 0.1677(2) 0.0082(5) 0.5388(2) 0.0445(11) Uani 1 1 d . . . . .
C68 C 0.5096(2) 0.3239(5) 0.64136(18) 0.0392(10) Uani 1 1 d . . . . .
C57 C 0.2509(3) -0.2089(5) 0.6915(2) 0.0480(12) Uani 1 1 d . . . . .
C18 C 0.2031(2) 0.2715(5) 0.59232(19) 0.0401(10) Uani 1 1 d . . . . .
C9 C 0.4463(2) -0.1716(5) 0.5541(2) 0.0461(12) Uani 1 1 d . . . . .
C72 C 0.5429(2) 0.3589(5) 0.5977(2) 0.0430(11) Uani 1 1 d . . . . .
C8 C 0.4803(2) -0.1757(5) 0.6086(2) 0.0462(12) Uani 1 1 d . . . . .
C27 C 0.1825(2) -0.1332(5) 0.5343(2) 0.0474(12) Uani 1 1 d . . . . .
C59 C 0.4830(2) 0.1075(5) 0.69406(18) 0.0400(10) Uani 1 1 d . . . . .
C69 C 0.5378(2) 0.3999(5) 0.6912(2) 0.0471(12) Uani 1 1 d . . . . .
C20 C 0.1964(2) 0.1044(5) 0.51388(19) 0.0435(11) Uani 1 1 d . . . . .
C35 C 0.4384(2) 0.1451(5) 0.72218(18) 0.0412(10) Uani 1 1 d . . . . .
C36 C 0.4066(2) 0.0429(5) 0.74720(17) 0.0415(11) Uani 1 1 d . . . . .
C40 C 0.3679(3) -0.1918(5) 0.73422(19) 0.0486(12) Uani 1 1 d . . . . .
C41 C 0.4206(3) -0.0921(5) 0.74274(18) 0.0455(11) Uani 1 1 d . . . . .
C4 C 0.4120(2) 0.1810(5) 0.53659(17) 0.0383(10) Uani 1 1 d . . . . .
C1 C 0.4895(2) 0.1793(5) 0.64543(18) 0.0376(10) Uani 1 1 d . . . . .
C48 C 0.3938(3) -0.2703(5) 0.5449(2) 0.0490(12) Uani 1 1 d . . . . .
C5 C 0.4609(2) 0.0757(5) 0.55590(18) 0.0386(10) Uani 1 1 d . . . . .
C21 C 0.2429(2) 0.0635(5) 0.48553(18) 0.0450(11) Uani 1 1 d . . . . .
C24 C 0.3342(3) -0.2422(5) 0.5104(2) 0.0501(13) Uani 1 1 d . . . . .
C19 C 0.2116(2) 0.2474(5) 0.53462(19) 0.0426(11) Uani 1 1 d . . . . .
C61 C 0.1527(2) 0.3868(5) 0.58335(19) 0.0408(10) Uani 1 1 d . . . . .
C44 C 0.4421(3) -0.2565(5) 0.6847(2) 0.0507(12) Uani 1 1 d . . . . .
C47 C 0.4491(3) -0.2775(5) 0.6343(2) 0.0504(12) Uani 1 1 d . . . . .
C52 C 0.2635(3) -0.3054(5) 0.6571(2) 0.0485(12) Uani 1 1 d . . . . .
C50 C 0.2757(3) -0.3400(5) 0.5714(2) 0.0503(12) Uani 1 1 d . . . . .
C51 C 0.2300(3) -0.3004(5) 0.6021(2) 0.0486(12) Uani 1 1 d . . . . .
C49 C 0.3370(3) -0.3682(5) 0.6072(2) 0.0520(13) Uani 1 1 d . . . . .
C64 C 0.0669(2) 0.5922(5) 0.5460(2) 0.0521(13) Uani 1 1 d . . . . .
C58 C 0.2269(2) 0.0190(5) 0.69956(19) 0.0438(11) Uani 1 1 d . . . . .
C22 C 0.2570(3) -0.0716(5) 0.48006(18) 0.0455(11) Uani 1 1 d . . . . .
C45 C 0.3816(3) -0.2935(5) 0.6985(2) 0.0505(12) Uani 1 1 d . . . . .
C26 C 0.2260(3) -0.1724(5) 0.5048(2) 0.0493(12) Uani 1 1 d . . . . .
C11 C 0.3743(2) -0.0194(5) 0.49240(17) 0.0419(11) Uani 1 1 d . . . . .
C38 C 0.2890(3) -0.0100(5) 0.73525(18) 0.0447(11) Uani 1 1 d . . . . .
C25 C 0.2732(3) -0.2780(5) 0.5237(2) 0.0496(12) Uani 1 1 d . . . . .
C73 C 0.5676(3) 0.5377(6) 0.5470(3) 0.0658(17) Uani 1 1 d . . . . .
H73A H 0.5465 0.6185 0.5300 0.079 Uiso 1 1 calc R U . . .
H73B H 0.5681 0.4714 0.5200 0.079 Uiso 1 1 calc R U . . .
C30 C 0.1820(2) 0.1465(5) 0.61853(19) 0.0404(10) Uani 1 1 d . . . . .
C53 C 0.3303(3) -0.3473(5) 0.6606(2) 0.0509(13) Uani 1 1 d . . . . .
C62 C 0.1379(2) 0.4218(5) 0.5318(2) 0.0436(11) Uani 1 1 d . . . . .
C63 C 0.0948(3) 0.5275(5) 0.5109(2) 0.0528(13) Uani 1 1 d . . . . .
H63 H 0.0858 0.5517 0.4757 0.063 Uiso 1 1 calc R U . . .
C37 C 0.3398(2) 0.0855(5) 0.74338(18) 0.0432(11) Uani 1 1 d . . . . .
C23 C 0.3246(3) -0.1136(5) 0.48383(18) 0.0469(12) Uani 1 1 d . . . . .
C39 C 0.3040(3) -0.1507(5) 0.7306(2) 0.0486(12) Uani 1 1 d . . . . .
C65 C 0.0798(3) 0.5546(6) 0.5992(2) 0.0549(13) Uani 1 1 d . . . . .
H65 H 0.0594 0.5993 0.6219 0.066 Uiso 1 1 calc R U . . .
C46 C 0.3958(3) -0.3354(5) 0.5946(2) 0.0511(13) Uani 1 1 d . . . . .
C66 C 0.1234(2) 0.4498(5) 0.6173(2) 0.0500(12) Uani 1 1 d . . . . .
H66 H 0.1324 0.4233 0.6522 0.060 Uiso 1 1 calc R U . . .
C67 C 0.0127(3) 0.7528(7) 0.4812(3) 0.0727(18) Uani 1 1 d . . . . .
H67A H -0.0073 0.6845 0.4567 0.109 Uiso 1 1 calc R U . . .
H67B H 0.0534 0.7802 0.4741 0.109 Uiso 1 1 calc R U . . .
H67C H -0.0162 0.8291 0.4780 0.109 Uiso 1 1 calc R U . . .
C74 C 0.6364(4) 0.5702(9) 0.5755(3) 0.099(3) Uani 1 1 d . . . . .
H74A H 0.6602 0.6024 0.5511 0.148 Uiso 1 1 calc R U . . .
H74B H 0.6572 0.4904 0.5925 0.148 Uiso 1 1 calc R U . . .
H74C H 0.6360 0.6385 0.6012 0.148 Uiso 1 1 calc R U . . .
C70 C 0.6341(5) 0.5185(12) 0.7362(3) 0.124(4) Uani 1 1 d . . . . .
H70A H 0.6186 0.4939 0.7667 0.149 Uiso 1 1 calc R U . . .
H70B H 0.6801 0.4936 0.7428 0.149 Uiso 1 1 calc R U . . .
C76 C 0.9716(4) 0.0105(10) 0.6509(3) 0.097(3) Uani 1 1 d . . . . .
H76 H 0.9490 -0.0217 0.6770 0.117 Uiso 1 1 calc R U . A 1
C75 C 0.6803(4) 0.0963(9) 0.6570(3) 0.092(2) Uani 1 1 d . . . . .
H75 H 0.6396 0.1111 0.6300 0.110 Uiso 1 1 calc R U . . .
C71 C 0.6275(8) 0.6605(13) 0.7280(5) 0.207(8) Uani 1 1 d . . . . .
H71A H 0.6392 0.6838 0.6961 0.311 Uiso 1 1 calc R U . . .
H71B H 0.6561 0.7068 0.7568 0.311 Uiso 1 1 calc R U . . .
H71C H 0.5829 0.6866 0.7257 0.311 Uiso 1 1 calc R U . . .
C77 C 0.8683(5) 0.5928(13) 0.6226(4) 0.121(4) Uani 1 1 d . . . . .
H77 H 0.8741 0.6305 0.5896 0.145 Uiso 1 1 calc R U . B 1
O3 O 0.57582(19) 0.2820(4) 0.58024(17) 0.0624(11) Uani 1 1 d . . . . .
O5 O 0.5131(2) 0.4128(5) 0.72708(17) 0.0771(14) Uani 1 1 d . . . . .
Cl7 Cl 0.9336(3) 0.5563(10) 0.6678(3) 0.231(3) Uani 0.665(4) 1 d . U P C 2
Cl8 Cl 0.8145(4) 0.7051(7) 0.6390(3) 0.188(2) Uani 0.665(4) 1 d . U P C 2
Cl9 Cl 0.8223(3) 0.4453(7) 0.6016(3) 0.192(2) Uani 0.665(4) 1 d . U P C 2
Cl7' Cl 0.8971(6) 0.431(2) 0.6325(6) 0.231(3) Uani 0.335(4) 1 d . . P C 1
Cl8' Cl 0.9163(7) 0.6873(14) 0.6808(5) 0.188(2) Uani 0.335(4) 1 d . . P C 1
Cl9' Cl 0.7934(7) 0.6000(16) 0.6268(6) 0.192(2) Uani 0.335(4) 1 d . . P C 1
Cl1 Cl 1.02661(17) 0.1417(5) 0.66276(14) 0.1629(17) Uani 0.887(3) 1 d . . P D 2
Cl2 Cl 0.99223(16) -0.1003(3) 0.60581(13) 0.1296(11) Uani 0.887(3) 1 d . . P D 2
Cl3 Cl 0.89218(13) 0.0695(4) 0.62341(11) 0.1251(11) Uani 0.887(3) 1 d . . P D 2
Cl2' Cl 1.0383(13) -0.079(3) 0.6649(11) 0.1296(11) Uani 0.113(3) 1 d . . P D 1
Cl3' Cl 0.9232(10) -0.033(3) 0.5988(9) 0.1251(11) Uani 0.113(3) 1 d . . P D 1
Cl1' Cl 0.9703(14) 0.184(4) 0.6597(11) 0.1629(17) Uani 0.113(3) 1 d . . P D 1

loop_
_atom_site_aniso_label
_atom_site_aniso_U_11
_atom_site_aniso_U_22
_atom_site_aniso_U_33
_atom_site_aniso_U_23
_atom_site_aniso_U_13
_atom_site_aniso_U_12
Cl4 0.1020(17) 0.179(3) 0.1121(18) 0.0013(18) 0.0165(14) -0.0312(18)
Cl5 0.1123(19) 0.214(3) 0.1143(19) -0.002(2) 0.0545(16) 0.014(2)
Cl6 0.216(3) 0.131(2) 0.1104(19) 0.0094(17) 0.040(2) 0.044(2)
O4 0.058(2) 0.048(2) 0.063(2) 0.0107(17) 0.0346(19) 0.0008(17)
O1 0.051(2) 0.058(2) 0.0443(19) 0.0030(17) 0.0108(16) 0.0107(17)
O2 0.062(2) 0.064(3) 0.082(3) 0.003(2) 0.007(2) 0.025(2)
C16 0.039(2) 0.026(2) 0.046(3) -0.0024(19) 0.016(2) -0.0005(18)
C2 0.033(2) 0.034(2) 0.040(2) 0.0028(19) 0.0142(18) -0.0020(18)
C14 0.036(2) 0.040(2) 0.042(2) 0.010(2) 0.0123(19) 0.0029(19)
C42 0.047(3) 0.045(3) 0.045(3) 0.012(2) 0.010(2) 0.008(2)
C43 0.035(2) 0.041(2) 0.047(3) 0.005(2) 0.009(2) 0.005(2)
C31 0.041(2) 0.045(3) 0.050(3) -0.001(2) 0.032(2) -0.001(2)
C34 0.040(2) 0.037(2) 0.036(2) -0.0071(19) 0.0138(19) -0.0037(19)
C56 0.047(3) 0.044(3) 0.058(3) 0.003(2) 0.033(2) -0.011(2)
C33 0.053(3) 0.038(2) 0.036(2) -0.0058(19) 0.025(2) -0.002(2)
C32 0.039(2) 0.044(3) 0.041(2) -0.008(2) 0.021(2) 0.004(2)
C15 0.038(2) 0.030(2) 0.040(2) 0.0051(18) 0.0129(19) -0.0007(18)
C3 0.036(2) 0.035(2) 0.041(2) 0.0058(19) 0.0171(19) -0.0079(18)
C6 0.030(2) 0.043(3) 0.053(3) 0.001(2) 0.023(2) -0.0003(19)
C55 0.039(3) 0.047(3) 0.065(3) -0.001(2) 0.026(2) -0.012(2)
C7 0.033(2) 0.047(3) 0.053(3) 0.005(2) 0.018(2) 0.006(2)
C13 0.045(3) 0.044(3) 0.031(2) 0.0045(19) 0.0096(19) -0.003(2)
C17 0.038(2) 0.035(2) 0.045(2) -0.001(2) 0.019(2) 0.0060(19)
O6 0.061(3) 0.159(5) 0.067(3) -0.024(3) 0.012(2) -0.058(3)
C29 0.031(2) 0.048(3) 0.058(3) 0.000(2) 0.018(2) -0.006(2)
C10 0.049(3) 0.052(3) 0.045(3) -0.007(2) 0.032(2) -0.001(2)
C60 0.038(2) 0.030(2) 0.040(2) -0.0044(18) 0.0149(19) -0.0056(18)
C54 0.043(3) 0.042(3) 0.062(3) -0.004(2) 0.020(2) -0.013(2)
C12 0.045(3) 0.049(3) 0.033(2) 0.006(2) 0.019(2) -0.002(2)
C28 0.032(2) 0.048(3) 0.054(3) -0.004(2) 0.009(2) -0.005(2)
C68 0.033(2) 0.042(3) 0.044(3) 0.000(2) 0.0130(19) -0.0043(19)
C57 0.053(3) 0.048(3) 0.052(3) 0.008(2) 0.030(2) -0.015(2)
C18 0.035(2) 0.039(2) 0.048(3) 0.001(2) 0.015(2) 0.0030(19)
C9 0.050(3) 0.041(3) 0.057(3) -0.008(2) 0.032(2) 0.005(2)
C72 0.035(2) 0.047(3) 0.051(3) 0.000(2) 0.018(2) -0.007(2)
C8 0.041(3) 0.041(3) 0.062(3) 0.000(2) 0.024(2) 0.009(2)
C27 0.041(3) 0.047(3) 0.053(3) -0.008(2) 0.009(2) -0.013(2)
C59 0.034(2) 0.044(3) 0.042(2) 0.002(2) 0.0094(19) -0.001(2)
C69 0.042(3) 0.048(3) 0.051(3) 0.000(2) 0.011(2) -0.009(2)
C20 0.038(2) 0.047(3) 0.043(3) 0.000(2) 0.006(2) -0.003(2)
C35 0.043(3) 0.045(3) 0.036(2) 0.000(2) 0.010(2) -0.004(2)
C36 0.049(3) 0.047(3) 0.029(2) 0.005(2) 0.0090(19) 0.000(2)
C40 0.064(3) 0.044(3) 0.042(3) 0.013(2) 0.021(2) -0.003(2)
C41 0.052(3) 0.049(3) 0.035(2) 0.011(2) 0.011(2) 0.002(2)
C4 0.041(2) 0.043(2) 0.038(2) 0.006(2) 0.023(2) -0.004(2)
C1 0.031(2) 0.039(2) 0.046(3) 0.001(2) 0.0160(19) -0.0017(18)
C48 0.060(3) 0.037(3) 0.059(3) -0.015(2) 0.031(3) 0.002(2)
C5 0.038(2) 0.044(3) 0.042(2) 0.002(2) 0.025(2) 0.000(2)
C21 0.045(3) 0.053(3) 0.036(2) -0.003(2) 0.009(2) -0.005(2)
C24 0.066(3) 0.043(3) 0.048(3) -0.017(2) 0.028(3) -0.005(2)
C19 0.040(2) 0.043(3) 0.045(3) 0.004(2) 0.010(2) 0.002(2)
C61 0.031(2) 0.042(3) 0.051(3) 0.001(2) 0.013(2) -0.0009(19)
C44 0.055(3) 0.040(3) 0.059(3) 0.013(2) 0.018(3) 0.012(2)
C47 0.052(3) 0.036(3) 0.068(3) 0.003(2) 0.024(3) 0.011(2)
C52 0.054(3) 0.035(2) 0.062(3) 0.008(2) 0.025(3) -0.014(2)
C50 0.058(3) 0.034(2) 0.064(3) -0.009(2) 0.024(3) -0.011(2)
C51 0.054(3) 0.034(2) 0.063(3) -0.001(2) 0.023(3) -0.015(2)
C49 0.064(3) 0.026(2) 0.071(4) -0.003(2) 0.026(3) -0.002(2)
C64 0.039(3) 0.049(3) 0.066(3) 0.002(3) 0.007(2) 0.006(2)
C58 0.044(3) 0.054(3) 0.044(3) 0.001(2) 0.031(2) -0.003(2)
C22 0.055(3) 0.047(3) 0.033(2) -0.008(2) 0.008(2) -0.007(2)
C45 0.060(3) 0.040(3) 0.054(3) 0.017(2) 0.020(3) 0.005(2)
C26 0.052(3) 0.050(3) 0.046(3) -0.011(2) 0.012(2) -0.015(2)
C11 0.052(3) 0.047(3) 0.033(2) -0.007(2) 0.023(2) -0.004(2)
C38 0.057(3) 0.047(3) 0.040(2) 0.001(2) 0.031(2) -0.005(2)
C25 0.059(3) 0.038(3) 0.053(3) -0.014(2) 0.017(2) -0.008(2)
C73 0.075(4) 0.061(4) 0.077(4) 0.023(3) 0.048(3) 0.003(3)
C30 0.032(2) 0.046(3) 0.050(3) 0.001(2) 0.021(2) 0.001(2)
C53 0.067(3) 0.030(2) 0.060(3) 0.010(2) 0.022(3) -0.002(2)
C62 0.034(2) 0.048(3) 0.051(3) -0.004(2) 0.013(2) 0.001(2)
C63 0.044(3) 0.051(3) 0.062(3) 0.005(3) 0.010(2) 0.002(2)
C37 0.050(3) 0.052(3) 0.034(2) -0.001(2) 0.021(2) 0.000(2)
C23 0.060(3) 0.052(3) 0.033(2) -0.011(2) 0.020(2) -0.005(2)
C39 0.059(3) 0.050(3) 0.045(3) 0.014(2) 0.029(2) -0.004(2)
C65 0.048(3) 0.057(3) 0.061(3) -0.002(3) 0.016(3) 0.008(3)
C46 0.064(3) 0.030(2) 0.066(3) -0.004(2) 0.029(3) 0.010(2)
C66 0.046(3) 0.053(3) 0.052(3) 0.002(2) 0.014(2) 0.003(2)
C67 0.056(4) 0.064(4) 0.087(5) 0.017(4) -0.002(3) 0.009(3)
C74 0.077(5) 0.108(6) 0.114(6) 0.037(5) 0.030(5) -0.027(5)
C70 0.093(6) 0.193(11) 0.077(5) -0.029(7) 0.004(5) -0.075(7)
C76 0.083(5) 0.130(7) 0.086(5) -0.004(5) 0.036(4) -0.003(5)
C75 0.065(4) 0.123(7) 0.082(5) 0.006(5) 0.007(4) 0.009(4)
C71 0.264(18) 0.120(10) 0.160(12) -0.050(9) -0.098(11) 0.026(11)
C77 0.099(7) 0.183(11) 0.081(6) 0.016(6) 0.021(5) 0.021(7)
O3 0.063(2) 0.055(2) 0.085(3) 0.004(2) 0.049(2) 0.0021(19)
O5 0.073(3) 0.100(4) 0.065(3) -0.034(3) 0.031(2) -0.031(3)
Cl7 0.131(4) 0.341(8) 0.189(5) 0.075(5) -0.020(3) 0.021(5)
Cl8 0.215(5) 0.169(4) 0.187(5) -0.016(4) 0.061(4) 0.025(4)
Cl9 0.207(5) 0.168(4) 0.210(5) -0.002(4) 0.069(4) -0.048(4)
Cl7' 0.131(4) 0.341(8) 0.189(5) 0.075(5) -0.020(3) 0.021(5)
Cl8' 0.215(5) 0.169(4) 0.187(5) -0.016(4) 0.061(4) 0.025(4)
Cl9' 0.207(5) 0.168(4) 0.210(5) -0.002(4) 0.069(4) -0.048(4)
Cl1 0.119(2) 0.225(4) 0.153(3) -0.090(3) 0.050(2) -0.078(3)
Cl2 0.132(2) 0.133(2) 0.141(2) -0.030(2) 0.065(2) 0.0108(19)
Cl3 0.0807(16) 0.182(3) 0.111(2) 0.007(2) 0.0208(14) 0.0258(18)
Cl2' 0.132(2) 0.133(2) 0.141(2) -0.030(2) 0.065(2) 0.0108(19)
Cl3' 0.0807(16) 0.182(3) 0.111(2) 0.007(2) 0.0208(14) 0.0258(18)
Cl1' 0.119(2) 0.225(4) 0.153(3) -0.090(3) 0.050(2) -0.078(3)

loop_
_atom_type_symbol
_atom_type_description
_atom_type_scat_dispersion_real
_atom_type_scat_dispersion_imag
_atom_type_scat_source
C C 0.0181 0.0091 'International Tables Vol C Tables 4.2.6.8 and 6.1.1.4'
H H 0.0000 0.0000 'International Tables Vol C Tables 4.2.6.8 and 6.1.1.4'
O O 0.0492 0.0322 'International Tables Vol C Tables 4.2.6.8 and 6.1.1.4'
Cl Cl 0.3639 0.7018 'International Tables Vol C Tables 4.2.6.8 and 6.1.1.4'

loop_
_geom_angle_atom_site_label_1
_geom_angle_atom_site_label_2
_geom_angle_atom_site_label_3
_geom_angle
C72 O4 C73 115.4(4)
C62 O1 C19 108.1(4)
C64 O2 C67 118.1(5)
C17 C16 C60 122.3(4)
C17 C16 C15 119.1(4)
C60 C16 C15 109.3(4)
C3 C2 C60 105.2(4)
C3 C2 C68 124.0(4)
C60 C2 C68 128.3(4)
C3 C2 C1 115.2(4)
C60 C2 C1 116.6(4)
C68 C2 C1 58.0(3)
C15 C14 C13 118.7(4)
C15 C14 C19 124.0(4)
C13 C14 C19 110.0(4)
C43 C42 C41 119.2(4)
C43 C42 C44 119.8(5)
C41 C42 C44 108.9(4)
C42 C43 C59 121.1(4)
C42 C43 C7 120.0(5)
C59 C43 C7 108.7(4)
C58 C31 C30 121.9(5)
C58 C31 C32 118.9(5)
C30 C31 C32 108.3(4)
C60 C34 C33 118.6(4)
C60 C34 C35 120.9(4)
C33 C34 C35 108.2(4)
C55 C56 C58 119.1(5)
C55 C56 C57 120.5(5)
C58 C56 C57 107.7(5)
C32 C33 C34 119.9(4)
C32 C33 C37 120.1(4)
C34 C33 C37 108.0(4)
C33 C32 C17 121.6(4)
C33 C32 C31 120.5(4)
C17 C32 C31 107.4(4)
C14 C15 C3 121.9(4)
C14 C15 C16 121.4(4)
C3 C15 C16 107.1(4)
C4 C3 C15 118.7(4)
C4 C3 C2 123.0(4)
C15 C3 C2 109.0(4)
C5 C6 C7 119.5(4)
C5 C6 C1 122.6(4)
C7 C6 C1 108.6(4)
C56 C55 C54 119.7(5)
C56 C55 C29 120.6(5)
C54 C55 C29 108.2(4)
C8 C7 C6 121.3(5)
C8 C7 C43 120.2(4)
C6 C7 C43 108.7(4)
C12 C13 C14 120.6(4)
C12 C13 C21 120.1(5)
C14 C13 C21 108.4(4)
C16 C17 C32 117.1(4)
C16 C17 C18 124.6(4)
C32 C17 C18 111.4(4)
C69 O6 C70 118.4(6)
C30 C29 C55 120.3(5)
C30 C29 C28 120.0(4)
C55 C29 C28 107.7(4)
C9 C10 C11 119.7(5)
C9 C10 C5 120.2(5)
C11 C10 C5 108.8(4)
C34 C60 C16 120.2(4)
C34 C60 C2 122.4(4)
C16 C60 C2 108.3(4)
C51 C54 C55 120.4(5)
C51 C54 C27 120.3(5)
C55 C54 C27 108.3(4)
C13 C12 C4 120.1(4)
C13 C12 C11 119.8(4)
C4 C12 C11 108.4(4)
C20 C28 C27 120.2(4)
C20 C28 C29 121.2(4)
C27 C28 C29 107.1(4)
C69 C68 C1 118.2(4)
C69 C68 C2 119.9(4)
C1 C68 C2 63.3(3)
C69 C68 C72 112.9(4)
C1 C68 C72 117.3(4)
C2 C68 C72 116.8(4)
C52 C57 C39 120.3(5)
C52 C57 C56 119.5(5)
C39 C57 C56 108.3(5)
C17 C18 C30 99.6(4)
C17 C18 C61 113.1(4)
C30 C18 C61 113.9(4)
C17 C18 C19 114.6(4)
C30 C18 C19 114.8(4)
C61 C18 C19 101.4(4)
C10 C9 C8 119.3(5)
C10 C9 C48 119.6(5)
C8 C9 C48 108.6(4)
O3 C72 O4 125.6(4)
O3 C72 C68 124.2(5)
O4 C72 C68 110.2(4)
C7 C8 C9 119.4(5)
C7 C8 C47 119.5(5)
C9 C8 C47 108.3(5)
C26 C27 C28 120.1(5)
C26 C27 C54 119.8(5)
C28 C27 C54 108.5(4)
C35 C59 C43 119.2(4)
C35 C59 C1 123.0(4)
C43 C59 C1 107.7(4)
O5 C69 O6 124.5(5)
O5 C69 C68 126.3(5)
O6 C69 C68 109.1(4)
C28 C20 C21 119.2(5)
C28 C20 C19 123.4(4)
C21 C20 C19 109.9(4)
C59 C35 C36 120.1(4)
C59 C35 C34 121.2(4)
C36 C35 C34 107.1(4)
C41 C36 C37 120.1(5)
C41 C36 C35 120.3(4)
C37 C36 C35 108.0(4)
C39 C40 C45 120.0(5)
C39 C40 C41 119.9(5)
C45 C40 C41 107.8(4)
C36 C41 C42 120.0(4)
C36 C41 C40 119.9(5)
C42 C41 C40 107.6(4)
C3 C4 C12 119.7(4)
C3 C4 C5 120.9(4)
C12 C4 C5 108.3(4)
C6 C1 C59 105.3(4)
C6 C1 C68 125.1(4)
C59 C1 C68 126.7(4)
C6 C1 C2 116.6(4)
C59 C1 C2 115.1(3)
C68 C1 C2 58.7(3)
C24 C48 C46 120.3(5)
C24 C48 C9 120.2(5)
C46 C48 C9 107.3(5)
C6 C5 C10 120.1(4)
C6 C5 C4 121.0(4)
C10 C5 C4 106.9(4)
C22 C21 C20 121.3(5)
C22 C21 C13 120.1(5)
C20 C21 C13 108.0(4)
C48 C24 C23 119.6(5)
C48 C24 C25 120.2(5)
C23 C24 C25 107.8(5)
O1 C19 C14 109.8(4)
O1 C19 C20 110.5(4)
C14 C19 C20 100.8(4)
O1 C19 C18 106.2(4)
C14 C19 C18 114.7(4)
C20 C19 C18 114.8(4)
C66 C61 C62 120.7(5)
C66 C61 C18 130.4(5)
C62 C61 C18 108.9(4)
C47 C44 C42 120.1(5)
C47 C44 C45 120.3(5)
C42 C44 C45 107.6(5)
C44 C47 C46 120.5(5)
C44 C47 C8 120.4(5)
C46 C47 C8 107.1(5)
C57 C52 C53 119.7(5)
C57 C52 C51 120.4(5)
C53 C52 C51 107.5(5)
C25 C50 C49 120.9(5)
C25 C50 C51 120.1(5)
C49 C50 C51 107.2(5)
C54 C51 C52 119.5(5)
C54 C51 C50 119.6(5)
C52 C51 C50 108.8(5)
C46 C49 C50 120.3(5)
C46 C49 C53 119.7(5)
C50 C49 C53 109.1(5)
C63 C64 O2 123.7(5)
C63 C64 C65 122.5(5)
O2 C64 C65 113.8(5)
C31 C58 C38 120.8(4)
C31 C58 C56 118.9(5)
C38 C58 C56 107.8(4)
C21 C22 C26 119.7(5)
C21 C22 C23 119.8(5)
C26 C22 C23 108.2(5)
C53 C45 C44 119.5(5)
C53 C45 C40 119.5(5)
C44 C45 C40 108.0(5)
C27 C26 C22 119.4(5)
C27 C26 C25 119.9(5)
C22 C26 C25 108.2(5)
C23 C11 C10 120.4(5)
C23 C11 C12 120.1(5)
C10 C11 C12 107.5(4)
C37 C38 C58 120.0(5)
C37 C38 C39 119.5(5)
C58 C38 C39 108.6(5)
C50 C25 C26 120.2(5)
C50 C25 C24 119.1(5)
C26 C25 C24 108.2(5)
O4 C73 C74 111.3(5)
O4 C73 H73A 109.4
C74 C73 H73A 109.4
O4 C73 H73B 109.4
C74 C73 H73B 109.4
H73A C73 H73B 108.0
C29 C30 C31 119.2(5)
C29 C30 C18 124.0(4)
C31 C30 C18 110.3(4)
C45 C53 C52 120.5(5)
C45 C53 C49 120.5(5)
C52 C53 C49 107.4(5)
C61 C62 O1 115.3(4)
C61 C62 C63 123.3(5)
O1 C62 C63 121.4(5)
C64 C63 C62 115.2(5)
C64 C63 H63 122.4
C62 C63 H63 122.4
C38 C37 C33 119.7(5)
C38 C37 C36 120.1(5)
C33 C37 C36 108.6(4)
C11 C23 C24 120.5(5)
C11 C23 C22 120.2(5)
C24 C23 C22 107.6(4)
C40 C39 C57 120.1(5)
C40 C39 C38 120.4(5)
C57 C39 C38 107.6(5)
C66 C65 C64 119.2(5)
C66 C65 H65 120.4
C64 C65 H65 120.4
C49 C46 C48 119.1(5)
C49 C46 C47 119.5(5)
C48 C46 C47 108.8(5)
C61 C66 C65 119.1(5)
C61 C66 H66 120.5
C65 C66 H66 120.5
O2 C67 H67A 109.5
O2 C67 H67B 109.5
H67A C67 H67B 109.5
O2 C67 H67C 109.5
H67A C67 H67C 109.5
H67B C67 H67C 109.5
C73 C74 H74A 109.5
C73 C74 H74B 109.5
H74A C74 H74B 109.5
C73 C74 H74C 109.5
H74A C74 H74C 109.5
H74B C74 H74C 109.5
C71 C70 O6 110.7(9)
C71 C70 H70A 109.5
O6 C70 H70A 109.5
C71 C70 H70B 109.5
O6 C70 H70B 109.5
H70A C70 H70B 108.1
Cl3' C76 Cl2' 113.0(14)
Cl3' C76 Cl1' 111.3(16)
Cl2' C76 Cl1' 123.5(15)
Cl1 C76 Cl2 109.4(4)
Cl1 C76 Cl3 110.7(6)
Cl2 C76 Cl3 107.3(5)
Cl3' C76 H76 101.7
Cl2' C76 H76 101.7
Cl1' C76 H76 101.7
Cl6 C75 Cl5 111.2(5)
Cl6 C75 Cl4 109.4(4)
Cl5 C75 Cl4 111.5(5)
Cl6 C75 H75 108.2
Cl5 C75 H75 108.2
Cl4 C75 H75 108.2
C70 C71 H71A 109.5
C70 C71 H71B 109.5
H71A C71 H71B 109.5
C70 C71 H71C 109.5
H71A C71 H71C 109.5
H71B C71 H71C 109.5
Cl9' C77 Cl7' 110.3(10)
Cl7 C77 Cl8 116.7(7)
Cl7 C77 Cl9 110.2(8)
Cl8 C77 Cl9 105.8(6)
Cl9' C77 Cl8' 105.3(9)
Cl7' C77 Cl8' 104.1(8)
Cl9' C77 H77 112.2
Cl7' C77 H77 112.2
Cl8' C77 H77 112.2

loop_
_geom_bond_atom_site_label_1
_geom_bond_atom_site_label_2
_geom_bond_distance
Cl4 C75 1.738(9)
Cl5 C75 1.724(8)
Cl6 C75 1.723(9)
O4 C72 1.322(6)
O4 C73 1.463(6)
O1 C62 1.372(6)
O1 C19 1.481(6)
O2 C64 1.376(6)
O2 C67 1.431(7)
C16 C17 1.386(6)
C16 C60 1.413(6)
C16 C15 1.474(6)
C2 C3 1.483(6)
C2 C60 1.493(6)
C2 C68 1.517(6)
C2 C1 1.587(6)
C14 C15 1.368(6)
C14 C13 1.423(7)
C14 C19 1.520(6)
C42 C43 1.396(7)
C42 C41 1.443(7)
C42 C44 1.448(7)
C43 C59 1.444(7)
C43 C7 1.453(7)
C31 C58 1.391(7)
C31 C30 1.426(7)
C31 C32 1.462(6)
C34 C60 1.383(6)
C34 C33 1.443(6)
C34 C35 1.468(7)
C56 C55 1.385(8)
C56 C58 1.445(7)
C56 C57 1.448(7)
C33 C32 1.385(7)
C33 C37 1.445(7)
C32 C17 1.426(6)
C15 C3 1.435(6)
C3 C4 1.392(6)
C6 C5 1.371(7)
C6 C7 1.434(7)
C6 C1 1.487(6)
C55 C54 1.446(7)
C55 C29 1.449(7)
C7 C8 1.390(7)
C13 C12 1.390(6)
C13 C21 1.455(7)
C17 C18 1.521(6)
O6 C69 1.319(6)
O6 C70 1.464(9)
C29 C30 1.364(7)
C29 C28 1.482(7)
C10 C9 1.398(7)
C10 C11 1.438(7)
C10 C5 1.451(7)
C54 C51 1.388(7)
C54 C27 1.452(7)
C12 C4 1.426(7)
C12 C11 1.460(7)
C28 C20 1.377(7)
C28 C27 1.447(7)
C68 C69 1.505(7)
C68 C1 1.506(6)
C68 C72 1.523(6)
C57 C52 1.387(7)
C57 C39 1.441(7)
C18 C30 1.536(6)
C18 C61 1.537(6)
C18 C19 1.591(7)
C9 C8 1.440(7)
C9 C48 1.451(7)
C72 O3 1.195(6)
C8 C47 1.458(7)
C27 C26 1.392(7)
C59 C35 1.380(6)
C59 C1 1.501(6)
C69 O5 1.189(6)
C20 C21 1.427(7)
C20 C19 1.525(7)
C35 C36 1.457(6)
C36 C41 1.381(7)
C36 C37 1.447(7)
C40 C39 1.385(7)
C40 C45 1.456(7)
C40 C41 1.461(7)
C4 C5 1.465(6)
C48 C24 1.384(8)
C48 C46 1.449(7)
C21 C22 1.386(7)
C24 C23 1.445(7)
C24 C25 1.452(7)
C61 C66 1.355(7)
C61 C62 1.363(7)
C44 C47 1.386(7)
C44 C45 1.453(7)
C47 C46 1.452(8)
C52 C53 1.445(7)
C52 C51 1.449(7)
C50 C25 1.388(7)
C50 C49 1.427(8)
C50 C51 1.452(7)
C49 C46 1.396(7)
C49 C53 1.460(7)
C64 C63 1.369(8)
C64 C65 1.413(8)
C58 C38 1.440(7)
C22 C26 1.432(7)
C22 C23 1.462(7)
C45 C53 1.385(8)
C26 C25 1.445(8)
C11 C23 1.377(7)
C38 C37 1.403(7)
C38 C39 1.442(7)
C73 C74 1.493(10)
C73 H73A 0.9700
C73 H73B 0.9700
C62 C63 1.407(7)
C63 H63 0.9300
C65 C66 1.390(7)
C65 H65 0.9300
C66 H66 0.9300
C67 H67A 0.9600
C67 H67B 0.9600
C67 H67C 0.9600
C74 H74A 0.9600
C74 H74B 0.9600
C74 H74C 0.9600
C70 C71 1.426(14)
C70 H70A 0.9700
C70 H70B 0.9700
C76 Cl3' 1.56(2)
C76 Cl2' 1.62(3)
C76 Cl1 1.717(9)
C76 Cl1' 1.74(4)
C76 Cl2 1.749(9)
C76 Cl3 1.751(9)
C76 H76 0.9800
C75 H75 0.9800
C71 H71A 0.9600
C71 H71B 0.9600
C71 H71C 0.9600
C77 Cl9' 1.608(17)
C77 Cl7 1.624(11)
C77 Cl7' 1.71(2)
C77 Cl8 1.717(11)
C77 Cl9 1.767(13)
C77 Cl8' 1.868(17)
C77 H77 0.9800

loop_
_geom_torsion_atom_site_label_1
_geom_torsion_atom_site_label_2
_geom_torsion_atom_site_label_3
_geom_torsion_atom_site_label_4
_geom_torsion
C41 C42 C43 C59 2.6(7)
C44 C42 C43 C59 141.2(5)
C41 C42 C43 C7 -138.7(5)
C44 C42 C43 C7 -0.1(7)
C60 C34 C33 C32 0.7(7)
C35 C34 C33 C32 -142.0(4)
C60 C34 C33 C37 143.5(4)
C35 C34 C33 C37 0.8(5)
C34 C33 C32 C17 -1.0(7)
C37 C33 C32 C17 -139.3(4)
C34 C33 C32 C31 139.4(4)
C37 C33 C32 C31 1.1(6)
C58 C31 C32 C33 0.1(6)
C30 C31 C32 C33 -144.7(4)
C58 C31 C32 C17 145.4(4)
C30 C31 C32 C17 0.6(5)
C13 C14 C15 C3 5.6(7)
C19 C14 C15 C3 152.8(4)
C13 C14 C15 C16 -136.2(4)
C19 C14 C15 C16 11.0(7)
C17 C16 C15 C14 -0.8(7)
C60 C16 C15 C14 146.8(4)
C17 C16 C15 C3 -147.4(4)
C60 C16 C15 C3 0.1(5)
C14 C15 C3 C4 -5.4(6)
C16 C15 C3 C4 141.0(4)
C14 C15 C3 C2 -153.1(4)
C16 C15 C3 C2 -6.7(5)
C60 C2 C3 C4 -135.7(4)
C68 C2 C3 C4 61.3(6)
C1 C2 C3 C4 -5.8(6)
C60 C2 C3 C15 10.3(5)
C68 C2 C3 C15 -152.7(4)
C1 C2 C3 C15 140.2(4)
C58 C56 C55 C54 137.8(5)
C57 C56 C55 C54 0.6(7)
C58 C56 C55 C29 -1.3(7)
C57 C56 C55 C29 -138.4(5)
C5 C6 C7 C8 4.7(6)
C1 C6 C7 C8 152.1(4)
C5 C6 C7 C43 -141.2(4)
C1 C6 C7 C43 6.2(5)
C42 C43 C7 C8 -0.9(7)
C59 C43 C7 C8 -146.5(4)
C42 C43 C7 C6 145.4(4)
C59 C43 C7 C6 -0.2(5)
C15 C14 C13 C12 -3.6(7)
C19 C14 C13 C12 -155.0(4)
C15 C14 C13 C21 140.6(4)
C19 C14 C13 C21 -10.8(5)
C60 C16 C17 C32 -5.1(6)
C15 C16 C17 C32 138.1(4)
C60 C16 C17 C18 -153.5(4)
C15 C16 C17 C18 -10.3(7)
C33 C32 C17 C16 3.1(7)
C31 C32 C17 C16 -141.8(4)
C33 C32 C17 C18 155.5(4)
C31 C32 C17 C18 10.6(5)
C56 C55 C29 C30 0.6(7)
C54 C55 C29 C30 -142.6(4)
C56 C55 C29 C28 143.1(4)
C54 C55 C29 C28 0.0(5)
C33 C34 C60 C16 -2.6(6)
C35 C34 C60 C16 135.3(5)
C33 C34 C60 C2 -145.7(4)
C35 C34 C60 C2 -7.8(7)
C17 C16 C60 C34 5.0(7)
C15 C16 C60 C34 -141.3(4)
C17 C16 C60 C2 152.7(4)
C15 C16 C60 C2 6.4(5)
C3 C2 C60 C34 136.6(4)
C68 C2 C60 C34 -61.3(6)
C1 C2 C60 C34 7.6(6)
C3 C2 C60 C16 -10.2(5)
C68 C2 C60 C16 151.8(4)
C1 C2 C60 C16 -139.2(4)
C56 C55 C54 C51 0.3(7)
C29 C55 C54 C51 143.9(5)
C56 C55 C54 C27 -143.9(4)
C29 C55 C54 C27 -0.3(5)
C14 C13 C12 C4 1.5(7)
C21 C13 C12 C4 -138.7(5)
C14 C13 C12 C11 140.2(4)
C21 C13 C12 C11 0.1(6)
C30 C29 C28 C20 -0.3(7)
C55 C29 C28 C20 -143.0(5)
C30 C29 C28 C27 143.1(5)
C55 C29 C28 C27 0.4(5)
C3 C2 C68 C69 150.7(4)
C60 C2 C68 C69 -8.3(7)
C1 C2 C68 C69 -108.7(5)
C3 C2 C68 C1 -100.6(5)
C60 C2 C68 C1 100.4(5)
C3 C2 C68 C72 8.1(7)
C60 C2 C68 C72 -150.9(4)
C1 C2 C68 C72 108.7(5)
C55 C56 C57 C52 -1.4(7)
C58 C56 C57 C52 -142.8(4)
C55 C56 C57 C39 141.6(4)
C58 C56 C57 C39 0.2(5)
C16 C17 C18 C30 133.7(4)
C32 C17 C18 C30 -16.3(5)
C16 C17 C18 C61 -105.0(5)
C32 C17 C18 C61 105.0(4)
C16 C17 C18 C19 10.6(6)
C32 C17 C18 C19 -139.4(4)
C11 C10 C9 C8 -138.5(5)
C5 C10 C9 C8 1.1(7)
C11 C10 C9 C48 -0.8(6)
C5 C10 C9 C48 138.8(5)
C73 O4 C72 O3 -9.6(8)
C73 O4 C72 C68 170.3(4)
C69 C68 C72 O3 112.8(6)
C1 C68 C72 O3 -29.9(7)
C2 C68 C72 O3 -102.1(6)
C69 C68 C72 O4 -67.1(5)
C1 C68 C72 O4 150.2(4)
C2 C68 C72 O4 77.9(5)
C6 C7 C8 C9 -3.5(7)
C43 C7 C8 C9 138.6(5)
C6 C7 C8 C47 -140.4(5)
C43 C7 C8 C47 1.6(7)
C10 C9 C8 C7 0.6(7)
C48 C9 C8 C7 -141.3(4)
C10 C9 C8 C47 141.9(4)
C48 C9 C8 C47 0.0(5)
C20 C28 C27 C26 0.2(7)
C29 C28 C27 C26 -143.6(5)
C20 C28 C27 C54 143.2(5)
C29 C28 C27 C54 -0.6(5)
C51 C54 C27 C26 -0.5(7)
C55 C54 C27 C26 143.7(5)
C51 C54 C27 C28 -143.7(5)
C55 C54 C27 C28 0.6(5)
C42 C43 C59 C35 -4.5(7)
C7 C43 C59 C35 140.6(4)
C42 C43 C59 C1 -151.0(4)
C7 C43 C59 C1 -5.9(5)
C70 O6 C69 O5 -1.4(11)
C70 O6 C69 C68 -178.0(7)
C1 C68 C69 O5 -53.9(8)
C2 C68 C69 O5 19.9(8)
C72 C68 C69 O5 163.7(6)
C1 C68 C69 O6 122.6(5)
C2 C68 C69 O6 -163.6(5)
C72 C68 C69 O6 -19.7(6)
C27 C28 C20 C21 -2.7(7)
C29 C28 C20 C21 136.0(5)
C27 C28 C20 C19 -149.6(5)
C29 C28 C20 C19 -10.9(7)
C43 C59 C35 C36 3.3(7)
C1 C59 C35 C36 144.4(5)
C43 C59 C35 C34 -135.2(5)
C1 C59 C35 C34 6.0(7)
C60 C34 C35 C59 0.9(7)
C33 C34 C35 C59 142.6(5)
C60 C34 C35 C36 -142.2(4)
C33 C34 C35 C36 -0.5(5)
C59 C35 C36 C41 -0.3(7)
C34 C35 C36 C41 143.3(5)
C59 C35 C36 C37 -143.5(5)
C34 C35 C36 C37 0.1(5)
C37 C36 C41 C42 137.2(5)
C35 C36 C41 C42 -1.6(7)
C37 C36 C41 C40 -0.1(7)
C35 C36 C41 C40 -138.9(5)
C43 C42 C41 C36 0.5(7)
C44 C42 C41 C36 -142.2(5)
C43 C42 C41 C40 142.4(5)
C44 C42 C41 C40 -0.3(5)
C39 C40 C41 C36 0.1(7)
C45 C40 C41 C36 142.3(5)
C39 C40 C41 C42 -141.9(5)
C45 C40 C41 C42 0.4(5)
C15 C3 C4 C12 3.1(6)
C2 C3 C4 C12 146.0(4)
C15 C3 C4 C5 -136.7(4)
C2 C3 C4 C5 6.2(6)
C13 C12 C4 C3 -1.3(6)
C11 C12 C4 C3 -144.2(4)
C13 C12 C4 C5 143.0(4)
C11 C12 C4 C5 0.1(5)
C5 C6 C1 C59 136.6(4)
C7 C6 C1 C59 -9.6(5)
C5 C6 C1 C68 -61.4(6)
C7 C6 C1 C68 152.4(4)
C5 C6 C1 C2 7.6(6)
C7 C6 C1 C2 -138.6(4)
C35 C59 C1 C6 -135.5(5)
C43 C59 C1 C6 9.4(5)
C35 C59 C1 C68 63.0(7)
C43 C59 C1 C68 -152.1(4)
C35 C59 C1 C2 -5.5(7)
C43 C59 C1 C2 139.4(4)
C69 C68 C1 C6 -146.3(5)
C2 C68 C1 C6 102.4(5)
C72 C68 C1 C6 -5.6(7)
C69 C68 C1 C59 11.8(7)
C2 C68 C1 C59 -99.6(5)
C72 C68 C1 C59 152.5(4)
C69 C68 C1 C2 111.3(5)
C72 C68 C1 C2 -108.0(4)
C3 C2 C1 C6 -0.9(5)
C60 C2 C1 C6 123.2(4)
C68 C2 C1 C6 -116.6(4)
C3 C2 C1 C59 -125.1(4)
C60 C2 C1 C59 -1.1(6)
C68 C2 C1 C59 119.2(5)
C3 C2 C1 C68 115.7(4)
C60 C2 C1 C68 -120.2(4)
C10 C9 C48 C24 0.7(7)
C8 C9 C48 C24 142.4(5)
C10 C9 C48 C46 -141.8(4)
C8 C9 C48 C46 -0.1(5)
C7 C6 C5 C10 -2.9(6)
C1 C6 C5 C10 -145.6(4)
C7 C6 C5 C4 135.0(4)
C1 C6 C5 C4 -7.7(6)
C9 C10 C5 C6 0.1(6)
C11 C10 C5 C6 143.6(4)
C9 C10 C5 C4 -143.0(4)
C11 C10 C5 C4 0.5(5)
C3 C4 C5 C6 0.7(6)
C12 C4 C5 C6 -143.1(4)
C3 C4 C5 C10 143.4(4)
C12 C4 C5 C10 -0.4(5)
C28 C20 C21 C22 3.8(7)
C19 C20 C21 C22 154.8(5)
C28 C20 C21 C13 -140.7(5)
C19 C20 C21 C13 10.3(5)
C12 C13 C21 C22 -0.3(7)
C14 C13 C21 C22 -144.7(4)
C12 C13 C21 C20 144.8(4)
C14 C13 C21 C20 0.3(5)
C46 C48 C24 C23 137.2(5)
C9 C48 C24 C23 -0.4(7)
C46 C48 C24 C25 -0.1(7)
C9 C48 C24 C25 -137.7(5)
C62 O1 C19 C14 -123.1(4)
C62 O1 C19 C20 126.5(4)
C62 O1 C19 C18 1.4(5)
C15 C14 C19 O1 109.8(5)
C13 C14 C19 O1 -100.6(4)
C15 C14 C19 C20 -133.7(5)
C13 C14 C19 C20 15.9(5)
C15 C14 C19 C18 -9.7(7)
C13 C14 C19 C18 139.9(4)
C28 C20 C19 O1 -110.2(5)
C21 C20 C19 O1 100.3(5)
C28 C20 C19 C14 133.8(5)
C21 C20 C19 C14 -15.8(5)
C28 C20 C19 C18 9.9(7)
C21 C20 C19 C18 -139.7(4)
C17 C18 C19 O1 -122.2(4)
C30 C18 C19 O1 123.4(4)
C61 C18 C19 O1 0.0(5)
C17 C18 C19 C14 -0.7(6)
C30 C18 C19 C14 -115.2(4)
C61 C18 C19 C14 121.5(4)
C17 C18 C19 C20 115.4(4)
C30 C18 C19 C20 1.0(6)
C61 C18 C19 C20 -122.4(4)
C17 C18 C61 C66 -59.3(7)
C30 C18 C61 C66 53.5(7)
C19 C18 C61 C66 177.4(5)
C17 C18 C61 C62 121.7(4)
C30 C18 C61 C62 -125.5(4)
C19 C18 C61 C62 -1.5(5)
C43 C42 C44 C47 0.4(7)
C41 C42 C44 C47 142.8(5)
C43 C42 C44 C45 -142.3(5)
C41 C42 C44 C45 0.1(6)
C42 C44 C47 C46 -137.4(5)
C45 C44 C47 C46 0.7(7)
C42 C44 C47 C8 0.3(8)
C45 C44 C47 C8 138.3(5)
C7 C8 C47 C44 -1.3(7)
C9 C8 C47 C44 -142.5(5)
C7 C8 C47 C46 141.4(5)
C9 C8 C47 C46 0.1(5)
C39 C57 C52 C53 -0.1(7)
C56 C57 C52 C53 138.4(5)
C39 C57 C52 C51 -137.3(5)
C56 C57 C52 C51 1.2(7)
C55 C54 C51 C52 -0.5(7)
C27 C54 C51 C52 139.5(5)
C55 C54 C51 C50 -138.9(5)
C27 C54 C51 C50 1.0(7)
C57 C52 C51 C54 -0.2(7)
C53 C52 C51 C54 -142.0(5)
C57 C52 C51 C50 142.2(4)
C53 C52 C51 C50 0.4(5)
C25 C50 C51 C54 -1.3(7)
C49 C50 C51 C54 142.0(5)
C25 C50 C51 C52 -143.7(5)
C49 C50 C51 C52 -0.4(5)
C25 C50 C49 C46 -0.9(7)
C51 C50 C49 C46 -143.8(5)
C25 C50 C49 C53 143.2(5)
C51 C50 C49 C53 0.3(5)
C67 O2 C64 C63 -4.2(8)
C67 O2 C64 C65 175.1(5)
C30 C31 C58 C38 138.7(5)
C32 C31 C58 C38 -1.1(6)
C30 C31 C58 C56 1.4(6)
C32 C31 C58 C56 -138.4(4)
C55 C56 C58 C31 0.3(6)
C57 C56 C58 C31 142.3(4)
C55 C56 C58 C38 -142.0(4)
C57 C56 C58 C38 0.0(5)
C20 C21 C22 C26 -2.2(7)
C13 C21 C22 C26 138.2(5)
C20 C21 C22 C23 -139.9(5)
C13 C21 C22 C23 0.5(7)
C47 C44 C45 C53 -1.4(7)
C42 C44 C45 C53 141.3(5)
C47 C44 C45 C40 -142.5(5)
C42 C44 C45 C40 0.2(6)
C39 C40 C45 C53 0.7(7)
C41 C40 C45 C53 -141.5(5)
C39 C40 C45 C44 141.9(5)
C41 C40 C45 C44 -0.3(6)
C28 C27 C26 C22 1.4(8)
C54 C27 C26 C22 -137.5(5)
C28 C27 C26 C25 139.1(5)
C54 C27 C26 C25 0.2(7)
C21 C22 C26 C27 -0.4(7)
C23 C22 C26 C27 141.7(5)
C21 C22 C26 C25 -142.5(5)
C23 C22 C26 C25 -0.5(5)
C9 C10 C11 C23 0.6(6)
C5 C10 C11 C23 -143.1(4)
C9 C10 C11 C12 143.3(4)
C5 C10 C11 C12 -0.4(5)
C13 C12 C11 C23 -0.1(7)
C4 C12 C11 C23 142.9(4)
C13 C12 C11 C10 -142.8(4)
C4 C12 C11 C10 0.2(5)
C31 C58 C38 C37 0.9(7)
C56 C58 C38 C37 142.4(4)
C31 C58 C38 C39 -141.7(4)
C56 C58 C38 C39 -0.2(5)
C49 C50 C25 C26 -137.3(5)
C51 C50 C25 C26 0.9(7)
C49 C50 C25 C24 0.2(7)
C51 C50 C25 C24 138.4(5)
C27 C26 C25 C50 -0.4(7)
C22 C26 C25 C50 141.5(5)
C27 C26 C25 C24 -142.0(5)
C22 C26 C25 C24 -0.1(6)
C48 C24 C25 C50 0.3(7)
C23 C24 C25 C50 -141.5(5)
C48 C24 C25 C26 142.4(5)
C23 C24 C25 C26 0.6(6)
C72 O4 C73 C74 -75.7(7)
C55 C29 C30 C31 1.1(6)
C28 C29 C30 C31 -137.0(5)
C55 C29 C30 C18 150.0(4)
C28 C29 C30 C18 12.0(7)
C58 C31 C30 C29 -2.1(6)
C32 C31 C30 C29 141.4(4)
C58 C31 C30 C18 -155.0(4)
C32 C31 C30 C18 -11.5(5)
C17 C18 C30 C29 -134.7(5)
C61 C18 C30 C29 104.6(5)
C19 C18 C30 C29 -11.8(6)
C17 C18 C30 C31 16.5(4)
C61 C18 C30 C31 -104.2(5)
C19 C18 C30 C31 139.5(4)
C44 C45 C53 C52 -138.1(5)
C40 C45 C53 C52 -1.3(7)
C44 C45 C53 C49 0.6(7)
C40 C45 C53 C49 137.3(5)
C57 C52 C53 C45 1.1(7)
C51 C52 C53 C45 143.2(5)
C57 C52 C53 C49 -142.3(5)
C51 C52 C53 C49 -0.2(5)
C46 C49 C53 C45 0.9(7)
C50 C49 C53 C45 -143.4(5)
C46 C49 C53 C52 144.3(5)
C50 C49 C53 C52 -0.1(5)
C66 C61 C62 O1 -176.4(4)
C18 C61 C62 O1 2.7(6)
C66 C61 C62 C63 3.2(8)
C18 C61 C62 C63 -177.8(5)
C19 O1 C62 C61 -2.7(6)
C19 O1 C62 C63 177.8(4)
O2 C64 C63 C62 178.4(5)
C65 C64 C63 C62 -0.8(8)
C61 C62 C63 C64 -1.5(8)
O1 C62 C63 C64 178.0(5)
C58 C38 C37 C33 0.2(6)
C39 C38 C37 C33 138.8(5)
C58 C38 C37 C36 -138.8(5)
C39 C38 C37 C36 -0.2(7)
C32 C33 C37 C38 -1.2(6)
C34 C33 C37 C38 -144.0(4)
C32 C33 C37 C36 142.0(4)
C34 C33 C37 C36 -0.7(5)
C41 C36 C37 C38 0.1(7)
C35 C36 C37 C38 143.4(4)
C41 C36 C37 C33 -142.9(4)
C35 C36 C37 C33 0.4(5)
C10 C11 C23 C24 -0.4(6)
C12 C11 C23 C24 -138.4(5)
C10 C11 C23 C22 138.3(5)
C12 C11 C23 C22 0.3(7)
C48 C24 C23 C11 0.2(7)
C25 C24 C23 C11 142.3(5)
C48 C24 C23 C22 -143.0(4)
C25 C24 C23 C22 -0.9(5)
C21 C22 C23 C11 -0.5(7)
C26 C22 C23 C11 -142.5(5)
C21 C22 C23 C24 142.9(5)
C26 C22 C23 C24 0.8(5)
C45 C40 C39 C57 0.2(7)
C41 C40 C39 C57 138.0(5)
C45 C40 C39 C38 -137.9(5)
C41 C40 C39 C38 -0.1(7)
C52 C57 C39 C40 -0.5(7)
C56 C57 C39 C40 -143.1(4)
C52 C57 C39 C38 142.3(4)
C56 C57 C39 C38 -0.3(5)
C37 C38 C39 C40 0.2(7)
C58 C38 C39 C40 143.0(5)
C37 C38 C39 C57 -142.5(4)
C58 C38 C39 C57 0.3(5)
C63 C64 C65 C66 1.4(9)
O2 C64 C65 C66 -177.9(5)
C50 C49 C46 C48 1.1(7)
C53 C49 C46 C48 -139.3(5)
C50 C49 C46 C47 138.7(5)
C53 C49 C46 C47 -1.6(7)
C24 C48 C46 C49 -0.6(7)
C9 C48 C46 C49 141.9(5)
C24 C48 C46 C47 -142.3(5)
C9 C48 C46 C47 0.1(5)
C44 C47 C46 C49 0.8(7)
C8 C47 C46 C49 -141.7(5)
C44 C47 C46 C48 142.4(5)
C8 C47 C46 C48 -0.2(5)
C62 C61 C66 C65 -2.4(8)
C18 C61 C66 C65 178.7(5)
C64 C65 C66 C61 0.3(8)
C69 O6 C70 C71 -97.8(11)
